data_7126510
loop_
_publ_author_name
'Stewart, Hannah L.'
'Hanby, Abigail R.'
'King, Thomas A.'
'Bond, Andrew D.'
'Moss, Thomas A.'
'Sore, Hannah F.'
'Spring, David R.'

_publ_section_title
;
 An efficient, stereocontrolled and versatile synthetic route to bicyclic
 partially saturated privileged scaffolds.
;
_journal_issue 50
_journal_name_full 'Chemical communications (Cambridge, England)'
_journal_page_first 6818
_journal_page_last 6821
_journal_paper_doi 10.1039/d0cc02728f
_journal_volume 56
_journal_year 2020
_chemical_absolute_configuration ad
_chemical_formula_moiety 'C25 H22 F3 N4 +, Cl -'
_chemical_formula_sum 'C25 H22 Cl F3 N4'
_chemical_formula_weight 470.91
_space_group_crystal_system monoclinic
_space_group_IT_number 4
_space_group_name_Hall 'P 2yb'
_space_group_name_H-M_alt 'P 1 21 1'
_atom_sites_solution_hydrogens geom
_atom_sites_solution_primary dual
_atom_sites_solution_secondary difmap
_audit_creation_method SHELXL-2018/1
_audit_update_record
;
2019-05-08 deposited with the CCDC.	2020-05-11 downloaded from the CCDC.
;
_cell_angle_alpha 90
_cell_angle_beta 99.160(7)
_cell_angle_gamma 90
_cell_formula_units_Z 2
_cell_length_a 5.6933(4)
_cell_length_b 12.7845(10)
_cell_length_c 15.7666(13)
_cell_measurement_reflns_used 3058
_cell_measurement_temperature 180(2)
_cell_measurement_theta_max 65.15
_cell_measurement_theta_min 2.84
_cell_volume 1132.95(15)
_computing_cell_refinement 'SAINT (Bruker, 2016)'
_computing_data_collection 'APEX3 (Bruker, 2016)'
_computing_data_reduction SAINT
_computing_molecular_graphics 'Mercury (Macrae et al., 2008)'
_computing_publication_material SHELXL
_computing_structure_refinement 'SHELXL (Sheldrick, 2015)'
_computing_structure_solution 'SHELXT (Sheldrick, 2015)'
_diffrn_ambient_temperature 180(2)
_diffrn_measured_fraction_theta_full 0.992
_diffrn_measured_fraction_theta_max 0.992
_diffrn_measurement_device_type 'Bruker D8-QUEST PHOTON-100'
_diffrn_measurement_method '\w and \f-scans'
_diffrn_radiation_type CuK\a
_diffrn_radiation_wavelength 1.54178
_diffrn_reflns_av_R_equivalents 0.1006
_diffrn_reflns_av_unetI/netI 0.1281
_diffrn_reflns_Laue_measured_fraction_full 0.992
_diffrn_reflns_Laue_measured_fraction_max 0.992
_diffrn_reflns_limit_h_max 6
_diffrn_reflns_limit_h_min -6
_diffrn_reflns_limit_k_max 15
_diffrn_reflns_limit_k_min -15
_diffrn_reflns_limit_l_max 18
_diffrn_reflns_limit_l_min -18
_diffrn_reflns_number 10800
_diffrn_reflns_point_group_measured_fraction_full 0.971
_diffrn_reflns_point_group_measured_fraction_max 0.971
_diffrn_reflns_theta_full 66.770
_diffrn_reflns_theta_max 66.770
_diffrn_reflns_theta_min 2.839
_diffrn_source 'Incoatec I\mS Cu microsource'
_exptl_absorpt_coefficient_mu 1.887
_exptl_absorpt_correction_T_max 0.7528
_exptl_absorpt_correction_T_min 0.4585
_exptl_absorpt_correction_type multi-scan
_exptl_absorpt_process_details 'SADABS (Bruker, 2014)'
_exptl_crystal_colour colourless
_exptl_crystal_density_diffrn 1.380
_exptl_crystal_description plate
_exptl_crystal_F_000 488
_exptl_crystal_recrystallization_method 'Re-crystallisation from solvent: Methanol'
_exptl_crystal_size_max 0.680
_exptl_crystal_size_mid 0.420
_exptl_crystal_size_min 0.005
_refine_diff_density_max 0.549
_refine_diff_density_min -0.477
_refine_diff_density_rms 0.069
_refine_ls_abs_structure_details
;
Flack x determined using 654 quotients [(I+)-(I-)]/[(I+)+(I-)]
(Parsons, Flack and Wagner, Acta Cryst. B69 (2013) 249-259).
;
_refine_ls_abs_structure_Flack 0.01(3)
_refine_ls_extinction_method none
_refine_ls_goodness_of_fit_ref 1.039
_refine_ls_hydrogen_treatment constr
_refine_ls_matrix_type full
_refine_ls_number_parameters 335
_refine_ls_number_reflns 3903
_refine_ls_number_restraints 49
_refine_ls_restrained_S_all 1.036
_refine_ls_R_factor_all 0.1503
_refine_ls_R_factor_gt 0.0854
_refine_ls_shift/su_max 0.000
_refine_ls_shift/su_mean 0.000
_refine_ls_structure_factor_coef Fsqd
_refine_ls_weighting_details 'w=1/[\s^2^(Fo^2^)+(0.0522P)^2^+2.3325P] where P=(Fo^2^+2Fc^2^)/3'
_refine_ls_weighting_scheme calc
_refine_ls_wR_factor_gt 0.1705
_refine_ls_wR_factor_ref 0.2028
_reflns_Friedel_coverage 0.867
_reflns_Friedel_fraction_full 0.948
_reflns_Friedel_fraction_max 0.948
_reflns_number_gt 2319
_reflns_number_total 3903
_reflns_threshold_expression 'I > 2\s(I)'
_cod_data_source_file d0cc02728f2.cif
_cod_data_source_block DS_B1_0025
_cod_depositor_comments 'Adding full bibliography for 7126510.cif.'
_cod_original_sg_symbol_H-M 'P 21'
_cod_database_code 7126510
_cambridge_user_name 'Hanna Stewart'
_cambridge_user_crsid hlo28
_cambridge_supervisor_name 'David Spring'
_cambridge_supervisor_crsid drs36
_cambridge_crystallographer_name 'Andrew Bond'
_cambridge_crystallographer_crsid adb29
_cambridge_sample_id HLS732
_cambridge_data_id DS_B1_0025
_shelx_space_group_comment
;
The symmetry employed for this shelxl refinement is uniquely defined
by the following loop, which should always be used as a source of
symmetry information in preference to the above space-group names.
They are only intended as comments.
;
_shelx_estimated_absorpt_t_min 0.360
_shelx_estimated_absorpt_t_max 0.991

loop_
_space_group_symop_operation_xyz
'x, y, z'
'-x, y+1/2, -z'

loop_
_atom_site_label
_atom_site_type_symbol
_atom_site_fract_x
_atom_site_fract_y
_atom_site_fract_z
_atom_site_U_iso_or_equiv
_atom_site_adp_type
_atom_site_occupancy
_atom_site_site_symmetry_order
_atom_site_calc_flag
_atom_site_refinement_flags_posn
_atom_site_refinement_flags_adp
_atom_site_refinement_flags_occupancy
_atom_site_disorder_assembly
_atom_site_disorder_group
Cl1 Cl 0.2358(4) 0.6731(3) 0.4901(2) 0.0534(8) Uani 1 1 d . . . . .
F1 F 0.618(2) 0.4330(8) 0.0471(5) 0.122(4) Uani 1 1 d . . . . .
F2 F 0.929(2) 0.5219(10) 0.0656(6) 0.111(4) Uani 1 1 d . . . . .
F3 F 0.6027(19) 0.5979(8) 0.0516(5) 0.106(4) Uani 1 1 d . . . . .
N1 N 0.5235(16) 0.4843(7) 0.6928(6) 0.039(2) Uani 1 1 d . . . . .
N2 N 0.3307(16) 0.3707(8) 0.5930(6) 0.047(2) Uani 1 1 d . . . . .
N3 N 0.4964(16) 0.4283(6) 0.5593(6) 0.038(2) Uani 1 1 d . . . . .
N4 N 0.7475(14) 0.5852(5) 0.5015(5) 0.032(2) Uani 1 1 d . . . . .
H4A H 0.867060 0.625063 0.486725 0.038 Uiso 1 1 calc R U . . .
H4B H 0.608320 0.620084 0.485121 0.038 Uiso 1 1 calc R U . . .
C1 C 0.356(2) 0.4041(9) 0.6735(7) 0.043(3) Uani 1 1 d . . . . .
C2 C 0.5987(19) 0.4957(8) 0.6186(7) 0.036(2) Uani 1 1 d . . . . .
C3 C 0.7864(18) 0.5713(7) 0.5969(6) 0.030(2) Uani 1 1 d . . . . .
H3A H 0.947440 0.540101 0.615446 0.036 Uiso 1 1 calc R U . . .
C4 C 0.7386(18) 0.4826(7) 0.4538(7) 0.031(2) Uani 1 1 d . . . . .
H4 H 0.880870 0.439838 0.477727 0.037 Uiso 1 1 calc R U . A 1
C5 C 0.514(2) 0.4252(8) 0.4691(7) 0.039(3) Uani 1 1 d . . . . .
H5A H 0.372390 0.458801 0.435446 0.046 Uiso 1 1 calc R U . . .
H5B H 0.519948 0.351656 0.449930 0.046 Uiso 1 1 calc R U . . .
C6 C 0.215(2) 0.3666(9) 0.7354(8) 0.043(3) Uani 1 1 d . . . . .
C7 C 0.015(2) 0.3091(12) 0.7085(10) 0.068(4) Uani 1 1 d . . . . .
H7A H -0.027253 0.292187 0.649385 0.081 Uiso 1 1 calc R U . . .
C8 C -0.128(2) 0.2748(18) 0.7675(11) 0.108(8) Uani 1 1 d . . . . .
H8A H -0.265506 0.233700 0.748170 0.130 Uiso 1 1 calc R U . . .
C9 C -0.072(3) 0.3003(16) 0.8535(11) 0.096(7) Uani 1 1 d . . . . .
H9A H -0.173731 0.279813 0.892916 0.115 Uiso 1 1 calc R U . . .
C10 C 0.132(3) 0.3556(13) 0.8811(9) 0.077(5) Uani 1 1 d . . . . .
H10A H 0.176343 0.371088 0.940446 0.093 Uiso 1 1 calc R U . . .
C11 C 0.275(3) 0.3892(10) 0.8223(8) 0.057(4) Uani 1 1 d . . . . .
H11A H 0.415436 0.427950 0.841908 0.068 Uiso 1 1 calc R U . . .
C12 C 0.7766(16) 0.6796(8) 0.6398(6) 0.036(2) Uani 1 1 d . . . . .
H12A H 0.871862 0.729371 0.611270 0.043 Uiso 1 1 calc R U . . .
H12B H 0.609772 0.704386 0.629527 0.043 Uiso 1 1 calc R U . . .
C13 C 0.8642(17) 0.6827(9) 0.7339(7) 0.036(2) Uani 1 1 d . . . . .
C14 C 0.727(2) 0.7249(11) 0.7903(8) 0.061(4) Uani 1 1 d . . . . .
H14A H 0.572768 0.750480 0.768274 0.073 Uiso 1 1 calc R U . . .
C15 C 0.806(3) 0.7310(13) 0.8768(9) 0.078(5) Uani 1 1 d . . . . .
H15A H 0.707763 0.760913 0.913740 0.094 Uiso 1 1 calc R U . . .
C16 C 1.027(3) 0.6940(12) 0.9098(8) 0.070(4) Uani 1 1 d . . . . .
H16A H 1.082049 0.696977 0.969859 0.085 Uiso 1 1 calc R U . . .
C17 C 1.166(3) 0.6527(10) 0.8558(8) 0.062(4) Uani 1 1 d . . . . .
H17A H 1.319911 0.627187 0.878788 0.075 Uiso 1 1 calc R U . . .
C18 C 1.090(2) 0.6471(9) 0.7690(8) 0.054(3) Uani 1 1 d . . . . .
H18A H 1.191388 0.618821 0.732520 0.065 Uiso 1 1 calc R U . . .
C19 C 0.7350(17) 0.4972(8) 0.3592(7) 0.035(2) Uani 0.55(3) 1 d . . P B 1
C20 C 0.696(5) 0.5870(17) 0.3200(14) 0.038(6) Uani 0.55(3) 1 d . U P B 1
H20A H 0.674755 0.648076 0.352287 0.046 Uiso 0.55(3) 1 calc R U P B 1
C21 C 0.684(4) 0.5938(16) 0.2324(14) 0.038(6) Uani 0.55(3) 1 d . U P B 1
H21A H 0.649429 0.659607 0.205337 0.045 Uiso 0.55(3) 1 calc R U P B 1
C22 C 0.721(2) 0.5096(9) 0.1825(7) 0.042(3) Uani 0.55(3) 1 d . . P B 1
C23 C 0.785(5) 0.414(2) 0.2276(16) 0.048(7) Uani 0.55(3) 1 d . U P B 1
H23A H 0.823264 0.353789 0.196889 0.058 Uiso 0.55(3) 1 calc R U P B 1
C24 C 0.792(5) 0.408(2) 0.3164(15) 0.045(7) Uani 0.55(3) 1 d . U P B 1
H24A H 0.834406 0.344934 0.346787 0.054 Uiso 0.55(3) 1 calc R U P B 1
C19A C 0.7350(17) 0.4972(8) 0.3592(7) 0.035(2) Uani 0.45(3) 1 d . . P B 2
C20A C 0.550(5) 0.562(2) 0.3031(16) 0.035(7) Uani 0.45(3) 1 d . U P B 2
H20B H 0.438224 0.600967 0.329162 0.042 Uiso 0.45(3) 1 calc R U P B 2
C21A C 0.540(5) 0.567(2) 0.2160(16) 0.039(7) Uani 0.45(3) 1 d . U P B 2
H21B H 0.421536 0.606376 0.180179 0.047 Uiso 0.45(3) 1 calc R U P B 2
C22A C 0.721(2) 0.5096(9) 0.1825(7) 0.042(3) Uani 0.45(3) 1 d . . P B 2
C23A C 0.883(5) 0.453(2) 0.2267(18) 0.037(7) Uani 0.45(3) 1 d . U P B 2
H23B H 0.995493 0.417023 0.198912 0.045 Uiso 0.45(3) 1 calc R U P B 2
C24A C 0.894(5) 0.446(2) 0.3144(18) 0.034(7) Uani 0.45(3) 1 d . U P B 2
H24B H 1.015478 0.403503 0.345931 0.041 Uiso 0.45(3) 1 calc R U P B 2
C25 C 0.719(3) 0.5151(10) 0.0892(9) 0.059(4) Uani 1 1 d . . . . .

loop_
_atom_site_aniso_label
_atom_site_aniso_U_11
_atom_site_aniso_U_22
_atom_site_aniso_U_33
_atom_site_aniso_U_23
_atom_site_aniso_U_13
_atom_site_aniso_U_12
Cl1 0.0186(12) 0.0631(18) 0.078(2) -0.0116(19) 0.0074(11) -0.0035(15)
F1 0.231(13) 0.088(7) 0.048(5) -0.021(5) 0.029(6) -0.057(8)
F2 0.118(8) 0.153(10) 0.072(6) 0.019(7) 0.047(6) 0.005(7)
F3 0.166(10) 0.108(7) 0.041(5) 0.009(5) 0.009(5) 0.054(7)
N1 0.051(6) 0.030(5) 0.040(5) 0.000(4) 0.021(4) -0.001(4)
N2 0.048(6) 0.038(5) 0.060(7) 0.007(5) 0.025(5) -0.010(5)
N3 0.044(6) 0.027(5) 0.046(6) -0.004(5) 0.018(5) -0.008(4)
N4 0.025(4) 0.020(4) 0.052(6) -0.005(4) 0.015(4) -0.006(4)
C1 0.045(7) 0.042(7) 0.046(7) 0.009(6) 0.019(6) 0.007(5)
C2 0.049(7) 0.022(5) 0.040(6) -0.005(5) 0.013(5) 0.005(5)
C3 0.034(6) 0.026(5) 0.032(6) 0.000(5) 0.010(5) -0.004(4)
C4 0.031(5) 0.021(5) 0.043(6) -0.009(5) 0.010(5) 0.005(4)
C5 0.056(7) 0.018(5) 0.044(7) -0.004(5) 0.015(6) -0.010(5)
C6 0.047(7) 0.033(6) 0.055(8) 0.016(6) 0.023(6) 0.016(6)
C7 0.033(7) 0.098(11) 0.071(10) 0.030(9) 0.006(6) -0.009(7)
C8 0.038(8) 0.21(2) 0.076(12) 0.068(13) 0.003(8) -0.041(11)
C9 0.044(9) 0.164(19) 0.082(13) 0.071(13) 0.015(8) 0.005(10)
C10 0.099(12) 0.083(12) 0.061(10) 0.023(9) 0.044(9) 0.024(10)
C11 0.083(9) 0.043(7) 0.053(8) 0.008(7) 0.040(7) -0.006(7)
C12 0.041(5) 0.020(5) 0.048(6) 0.000(5) 0.010(5) -0.005(5)
C13 0.043(6) 0.025(5) 0.041(6) 0.002(5) 0.012(5) -0.008(6)
C14 0.048(8) 0.089(11) 0.050(8) -0.018(7) 0.020(6) -0.009(7)
C15 0.069(10) 0.126(15) 0.045(9) -0.030(9) 0.025(7) -0.016(9)
C16 0.106(12) 0.078(11) 0.028(7) 0.000(7) 0.011(7) -0.038(10)
C17 0.081(9) 0.046(8) 0.056(9) 0.008(7) -0.002(7) 0.010(7)
C18 0.066(8) 0.053(8) 0.044(7) 0.005(6) 0.013(6) 0.009(6)
C19 0.025(5) 0.034(6) 0.045(6) -0.006(6) 0.006(5) 0.002(5)
C20 0.041(11) 0.030(9) 0.045(10) -0.007(8) 0.010(9) 0.006(8)
C21 0.038(11) 0.023(9) 0.051(11) 0.000(8) 0.006(9) 0.003(8)
C22 0.049(7) 0.036(6) 0.042(6) -0.006(6) 0.008(5) 0.001(5)
C23 0.065(13) 0.036(11) 0.044(11) -0.010(9) 0.008(10) 0.009(10)
C24 0.061(12) 0.037(11) 0.038(10) -0.009(9) 0.005(9) 0.011(10)
C19A 0.025(5) 0.034(6) 0.045(6) -0.006(6) 0.006(5) 0.002(5)
C20A 0.033(12) 0.039(11) 0.035(11) -0.003(9) 0.010(9) 0.015(9)
C21A 0.033(12) 0.043(12) 0.043(12) -0.002(9) 0.007(9) 0.014(10)
C22A 0.049(7) 0.036(6) 0.042(6) -0.006(6) 0.008(5) 0.001(5)
C23A 0.031(11) 0.041(12) 0.041(12) -0.004(10) 0.008(9) 0.002(10)
C24A 0.026(11) 0.037(12) 0.042(12) -0.004(10) 0.009(9) 0.005(9)
C25 0.083(10) 0.042(8) 0.055(8) -0.004(7) 0.017(8) 0.003(7)

loop_
_atom_type_symbol
_atom_type_description
_atom_type_scat_dispersion_real
_atom_type_scat_dispersion_imag
_atom_type_scat_source
C C 0.0181 0.0091 'International Tables Vol C Tables 4.2.6.8 and 6.1.1.4'
H H 0.0000 0.0000 'International Tables Vol C Tables 4.2.6.8 and 6.1.1.4'
N N 0.0311 0.0180 'International Tables Vol C Tables 4.2.6.8 and 6.1.1.4'
F F 0.0727 0.0534 'International Tables Vol C Tables 4.2.6.8 and 6.1.1.4'
Cl Cl 0.3639 0.7018 'International Tables Vol C Tables 4.2.6.8 and 6.1.1.4'

loop_
_geom_angle_atom_site_label_1
_geom_angle_atom_site_label_2
_geom_angle_atom_site_label_3
_geom_angle
_geom_angle_site_symmetry_1
_geom_angle_site_symmetry_3
_geom_angle_publ_flag
C2 N1 C1 101.2(9) . . ?
C1 N2 N3 102.8(9) . . ?
C2 N3 N2 109.0(9) . . ?
C2 N3 C5 128.1(8) . . ?
N2 N3 C5 121.9(8) . . ?
C3 N4 C4 112.7(7) . . ?
C3 N4 H4A 109.0 . . ?
C4 N4 H4A 109.0 . . ?
C3 N4 H4B 109.0 . . ?
C4 N4 H4B 109.0 . . ?
H4A N4 H4B 107.8 . . ?
N2 C1 N1 114.2(9) . . ?
N2 C1 C6 123.7(11) . . ?
N1 C1 C6 122.0(10) . . ?
N1 C2 N3 112.6(10) . . ?
N1 C2 C3 127.6(9) . . ?
N3 C2 C3 119.8(9) . . ?
N4 C3 C2 107.8(8) . . ?
N4 C3 C12 109.0(8) . . ?
C2 C3 C12 113.3(8) . . ?
N4 C3 H3A 108.9 . . ?
C2 C3 H3A 108.9 . . ?
C12 C3 H3A 108.9 . . ?
C19A C4 N4 112.5(8) . . ?
C19 C4 N4 112.5(8) . . ?
C19A C4 C5 109.8(8) . . ?
C19 C4 C5 109.8(8) . . ?
N4 C4 C5 107.5(7) . . ?
C19 C4 H4 109.0 . . ?
N4 C4 H4 109.0 . . ?
C5 C4 H4 109.0 . . ?
N3 C5 C4 109.6(8) . . ?
N3 C5 H5A 109.8 . . ?
C4 C5 H5A 109.8 . . ?
N3 C5 H5B 109.8 . . ?
C4 C5 H5B 109.8 . . ?
H5A C5 H5B 108.2 . . ?
C7 C6 C11 118.9(11) . . ?
C7 C6 C1 119.7(12) . . ?
C11 C6 C1 121.4(11) . . ?
C6 C7 C8 120.4(15) . . ?
C6 C7 H7A 119.8 . . ?
C8 C7 H7A 119.8 . . ?
C9 C8 C7 120.6(15) . . ?
C9 C8 H8A 119.7 . . ?
C7 C8 H8A 119.7 . . ?
C10 C9 C8 119.0(14) . . ?
C10 C9 H9A 120.5 . . ?
C8 C9 H9A 120.5 . . ?
C9 C10 C11 120.1(15) . . ?
C9 C10 H10A 119.9 . . ?
C11 C10 H10A 119.9 . . ?
C6 C11 C10 120.9(14) . . ?
C6 C11 H11A 119.6 . . ?
C10 C11 H11A 119.6 . . ?
C13 C12 C3 115.5(9) . . ?
C13 C12 H12A 108.4 . . ?
C3 C12 H12A 108.4 . . ?
C13 C12 H12B 108.4 . . ?
C3 C12 H12B 108.4 . . ?
H12A C12 H12B 107.5 . . ?
C14 C13 C18 116.9(11) . . ?
C14 C13 C12 121.1(10) . . ?
C18 C13 C12 121.9(10) . . ?
C15 C14 C13 122.2(13) . . ?
C15 C14 H14A 118.9 . . ?
C13 C14 H14A 118.9 . . ?
C16 C15 C14 119.8(14) . . ?
C16 C15 H15A 120.1 . . ?
C14 C15 H15A 120.1 . . ?
C17 C16 C15 119.3(13) . . ?
C17 C16 H16A 120.3 . . ?
C15 C16 H16A 120.3 . . ?
C16 C17 C18 121.4(13) . . ?
C16 C17 H17A 119.3 . . ?
C18 C17 H17A 119.3 . . ?
C17 C18 C13 120.4(12) . . ?
C17 C18 H18A 119.8 . . ?
C13 C18 H18A 119.8 . . ?
C20 C19 C24 121.8(17) . . ?
C20 C19 C4 123.6(12) . . ?
C24 C19 C4 114.4(14) . . ?
C19 C20 C21 120.5(18) . . ?
C19 C20 H20A 119.8 . . ?
C21 C20 H20A 119.8 . . ?
C22 C21 C20 122.7(19) . . ?
C22 C21 H21A 118.6 . . ?
C20 C21 H21A 118.6 . . ?
C21 C22 C23 115.9(15) . . ?
C21 C22 C25 124.0(14) . . ?
C23 C22 C25 119.8(14) . . ?
C24 C23 C22 120.3(19) . . ?
C24 C23 H23A 119.8 . . ?
C22 C23 H23A 119.8 . . ?
C19 C24 C23 118(2) . . ?
C19 C24 H24A 120.9 . . ?
C23 C24 H24A 120.9 . . ?
C24A C19A C4 122.4(14) . . ?
C24A C19A C20A 114.3(16) . . ?
C4 C19A C20A 123.2(12) . . ?
C21A C20A C19A 121.8(19) . . ?
C21A C20A H20B 119.1 . . ?
C19A C20A H20B 119.1 . . ?
C20A C21A C22A 115(2) . . ?
C20A C21A H21B 122.3 . . ?
C22A C21A H21B 122.3 . . ?
C23A C22A C21A 125.8(19) . . ?
C23A C22A C25 117.2(16) . . ?
C21A C22A C25 116.9(15) . . ?
C22A C23A C24A 120(2) . . ?
C22A C23A H23B 120.1 . . ?
C24A C23A H23B 120.1 . . ?
C23A C24A C19A 123(2) . . ?
C23A C24A H24B 118.6 . . ?
C19A C24A H24B 118.6 . . ?
F2 C25 F1 104.7(12) . . ?
F2 C25 F3 103.4(12) . . ?
F1 C25 F3 105.1(12) . . ?
F2 C25 C22A 115.3(12) . . ?
F1 C25 C22A 113.3(11) . . ?
F3 C25 C22A 113.9(11) . . ?
F2 C25 C22 115.3(12) . . ?
F1 C25 C22 113.3(11) . . ?
F3 C25 C22 113.9(11) . . ?

loop_
_geom_bond_atom_site_label_1
_geom_bond_atom_site_label_2
_geom_bond_distance
_geom_bond_site_symmetry_2
_geom_bond_publ_flag
F1 C25 1.324(15) . ?
F2 C25 1.308(16) . ?
F3 C25 1.337(15) . ?
N1 C2 1.316(13) . ?
N1 C1 1.400(14) . ?
N2 C1 1.326(14) . ?
N2 N3 1.369(11) . ?
N3 C2 1.336(13) . ?
N3 C5 1.441(12) . ?
N4 C3 1.495(12) . ?
N4 C4 1.509(11) . ?
N4 H4A 0.9100 . ?
N4 H4B 0.9100 . ?
C1 C6 1.443(14) . ?
C2 C3 1.520(13) . ?
C3 C12 1.546(13) . ?
C3 H3A 1.0000 . ?
C4 C19A 1.499(14) . ?
C4 C19 1.499(14) . ?
C4 C5 1.526(14) . ?
C4 H4 1.0000 . ?
C5 H5A 0.9900 . ?
C5 H5B 0.9900 . ?
C6 C7 1.363(17) . ?
C6 C11 1.388(16) . ?
C7 C8 1.402(17) . ?
C7 H7A 0.9500 . ?
C8 C9 1.38(2) . ?
C8 H8A 0.9500 . ?
C9 C10 1.37(2) . ?
C9 H9A 0.9500 . ?
C10 C11 1.396(16) . ?
C10 H10A 0.9500 . ?
C11 H11A 0.9500 . ?
C12 C13 1.489(13) . ?
C12 H12A 0.9900 . ?
C12 H12B 0.9900 . ?
C13 C14 1.383(14) . ?
C13 C18 1.391(15) . ?
C14 C15 1.368(18) . ?
C14 H14A 0.9500 . ?
C15 C16 1.37(2) . ?
C15 H15A 0.9500 . ?
C16 C17 1.360(18) . ?
C16 H16A 0.9500 . ?
C17 C18 1.371(16) . ?
C17 H17A 0.9500 . ?
C18 H18A 0.9500 . ?
C19 C20 1.31(2) . ?
C19 C24 1.39(2) . ?
C20 C21 1.38(3) . ?
C20 H20A 0.9500 . ?
C21 C22 1.37(2) . ?
C21 H21A 0.9500 . ?
C22 C23 1.43(3) . ?
C22 C25 1.471(17) . ?
C23 C24 1.40(3) . ?
C23 H23A 0.9500 . ?
C24 H24A 0.9500 . ?
C19A C24A 1.40(3) . ?
C19A C20A 1.51(3) . ?
C20A C21A 1.37(3) . ?
C20A H20B 0.9500 . ?
C21A C22A 1.43(3) . ?
C21A H21B 0.9500 . ?
C22A C23A 1.29(3) . ?
C22A C25 1.471(17) . ?
C23A C24A 1.38(4) . ?
C23A H23B 0.9500 . ?
C24A H24B 0.9500 . ?

loop_
_geom_torsion_atom_site_label_1
_geom_torsion_atom_site_label_2
_geom_torsion_atom_site_label_3
_geom_torsion_atom_site_label_4
_geom_torsion
_geom_torsion_site_symmetry_1
_geom_torsion_site_symmetry_2
_geom_torsion_site_symmetry_3
_geom_torsion_site_symmetry_4
_geom_torsion_publ_flag
C1 N2 N3 C2 -3.6(12) . . . . ?
C1 N2 N3 C5 -173.3(9) . . . . ?
N3 N2 C1 N1 2.7(12) . . . . ?
N3 N2 C1 C6 179.1(10) . . . . ?
C2 N1 C1 N2 -0.8(12) . . . . ?
C2 N1 C1 C6 -177.2(10) . . . . ?
C1 N1 C2 N3 -1.7(12) . . . . ?
C1 N1 C2 C3 -179.5(10) . . . . ?
N2 N3 C2 N1 3.5(13) . . . . ?
C5 N3 C2 N1 172.4(10) . . . . ?
N2 N3 C2 C3 -178.5(9) . . . . ?
C5 N3 C2 C3 -9.7(16) . . . . ?
C4 N4 C3 C2 -53.1(10) . . . . ?
C4 N4 C3 C12 -176.4(7) . . . . ?
N1 C2 C3 N4 -158.8(10) . . . . ?
N3 C2 C3 N4 23.5(13) . . . . ?
N1 C2 C3 C12 -38.2(15) . . . . ?
N3 C2 C3 C12 144.1(9) . . . . ?
C3 N4 C4 C19A -171.7(8) . . . . ?
C3 N4 C4 C19 -171.7(8) . . . . ?
C3 N4 C4 C5 67.3(10) . . . . ?
C2 N3 C5 C4 21.7(14) . . . . ?
N2 N3 C5 C4 -170.7(9) . . . . ?
C19A C4 C5 N3 -169.5(8) . . . . ?
C19 C4 C5 N3 -169.5(8) . . . . ?
N4 C4 C5 N3 -46.9(11) . . . . ?
N2 C1 C6 C7 -12.9(17) . . . . ?
N1 C1 C6 C7 163.1(11) . . . . ?
N2 C1 C6 C11 168.1(12) . . . . ?
N1 C1 C6 C11 -15.8(17) . . . . ?
C11 C6 C7 C8 1(2) . . . . ?
C1 C6 C7 C8 -178.0(14) . . . . ?
C6 C7 C8 C9 1(3) . . . . ?
C7 C8 C9 C10 -3(3) . . . . ?
C8 C9 C10 C11 3(3) . . . . ?
C7 C6 C11 C10 -1.3(19) . . . . ?
C1 C6 C11 C10 177.7(12) . . . . ?
C9 C10 C11 C6 -1(2) . . . . ?
N4 C3 C12 C13 -167.1(8) . . . . ?
C2 C3 C12 C13 73.0(11) . . . . ?
C3 C12 C13 C14 -127.7(11) . . . . ?
C3 C12 C13 C18 54.8(13) . . . . ?
C18 C13 C14 C15 -0.6(19) . . . . ?
C12 C13 C14 C15 -178.3(12) . . . . ?
C13 C14 C15 C16 0(2) . . . . ?
C14 C15 C16 C17 1(2) . . . . ?
C15 C16 C17 C18 0(2) . . . . ?
C16 C17 C18 C13 -1(2) . . . . ?
C14 C13 C18 C17 1.3(18) . . . . ?
C12 C13 C18 C17 178.9(11) . . . . ?
N4 C4 C19 C20 -12.9(19) . . . . ?
C5 C4 C19 C20 106.7(17) . . . . ?
N4 C4 C19 C24 163.2(16) . . . . ?
C5 C4 C19 C24 -77.1(17) . . . . ?
C24 C19 C20 C21 7(3) . . . . ?
C4 C19 C20 C21 -177.0(16) . . . . ?
C19 C20 C21 C22 -2(3) . . . . ?
C20 C21 C22 C23 -3(3) . . . . ?
C20 C21 C22 C25 -177.4(18) . . . . ?
C21 C22 C23 C24 4(3) . . . . ?
C25 C22 C23 C24 179(2) . . . . ?
C20 C19 C24 C23 -6(3) . . . . ?
C4 C19 C24 C23 178(2) . . . . ?
C22 C23 C24 C19 0(4) . . . . ?
N4 C4 C19A C24A 128.2(18) . . . . ?
C5 C4 C19A C24A -112.1(18) . . . . ?
N4 C4 C19A C20A -56.0(18) . . . . ?
C5 C4 C19A C20A 63.6(18) . . . . ?
C24A C19A C20A C21A 1(3) . . . . ?
C4 C19A C20A C21A -175(2) . . . . ?
C19A C20A C21A C22A -2(4) . . . . ?
C20A C21A C22A C23A 2(4) . . . . ?
C20A C21A C22A C25 -179(2) . . . . ?
C21A C22A C23A C24A -1(4) . . . . ?
C25 C22A C23A C24A 180(2) . . . . ?
C22A C23A C24A C19A 0(4) . . . . ?
C4 C19A C24A C23A 176(2) . . . . ?
C20A C19A C24A C23A 0(3) . . . . ?
C23A C22A C25 F2 -40(2) . . . . ?
C21A C22A C25 F2 140.0(18) . . . . ?
C23A C22A C25 F1 80(2) . . . . ?
C21A C22A C25 F1 -99(2) . . . . ?
C23A C22A C25 F3 -159(2) . . . . ?
C21A C22A C25 F3 21(2) . . . . ?
C21 C22 C25 F2 97.8(19) . . . . ?
C23 C22 C25 F2 -76(2) . . . . ?
C21 C22 C25 F1 -141.6(18) . . . . ?
C23 C22 C25 F1 44(2) . . . . ?
C21 C22 C25 F3 -22(2) . . . . ?
C23 C22 C25 F3 164.5(19) . . . . ?
